data_2212052
loop_
_publ_author_name
'Pereira Silva, P. S. '
'Cardoso, C.'
'Ramos Silva, M.'
'Paix\~ao, J. A.'

_publ_section_title
;
 <i>N</i>,<i>N</i>',<i>N</i>''-Triphenylguanidinium trifluoroacetate
;
_journal_coeditor_code BT2230
_journal_issue 2
_journal_name_full 'Acta Crystallographica Section E'
_journal_page_first o501
_journal_page_last o503
_journal_paper_doi 10.1107/S1600536806055899
_journal_volume 63
_journal_year 2007
_chemical_formula_iupac 'C19 H18 N3 +, C2 F3 O2 -'
_chemical_formula_moiety 'C19 H18 N3 +, C2 F3 O2 -'
_chemical_formula_sum 'C21 H18 F3 N3 O2'
_chemical_formula_weight 401.38
_chemical_name_systematic
;
N,N',N''-Triphenylguanidinium trifluoroacetate
;
_space_group_IT_number 14
_symmetry_cell_setting monoclinic
_symmetry_space_group_name_Hall '-P 2ybc'
_symmetry_space_group_name_H-M 'P 1 21/c 1'
_atom_sites_solution_hydrogens geom
_atom_sites_solution_primary direct
_atom_sites_solution_secondary difmap
_cell_angle_alpha 90.00
_cell_angle_beta 104.052(9)
_cell_angle_gamma 90.00
_cell_formula_units_Z 4
_cell_length_a 9.9905(8)
_cell_length_b 14.9348(13)
_cell_length_c 14.1194(10)
_cell_measurement_reflns_used 25
_cell_measurement_temperature 293(2)
_cell_measurement_theta_max 12.66
_cell_measurement_theta_min 7.61
_cell_volume 2043.7(3)
_computing_cell_refinement 'CAD-4 Software'
_computing_data_collection 'CAD-4 Software (Enraf--Nonius, 1989)'
_computing_data_reduction 'SDP-Plus (Frenz, 1985)'
_computing_molecular_graphics 'PLATON (Spek, 2003)'
_computing_publication_material SHELXL97
_computing_structure_refinement 'SHELXL97 (Sheldrick, 1997)'
_computing_structure_solution 'SHELXS97 (Sheldrick, 1997)'
_diffrn_ambient_temperature 293(2)
_diffrn_measured_fraction_theta_full 0.998
_diffrn_measured_fraction_theta_max 0.998
_diffrn_measurement_device_type 'Enraf--Nonius CAD-4'
_diffrn_measurement_method 'Profile data from \w--2\q'
_diffrn_radiation_monochromator graphite
_diffrn_radiation_source 'fine-focus sealed tube'
_diffrn_radiation_type MoK\a
_diffrn_radiation_wavelength 0.71073
_diffrn_reflns_av_R_equivalents 0.0855
_diffrn_reflns_av_sigmaI/netI 0.1075
_diffrn_reflns_limit_h_max 11
_diffrn_reflns_limit_h_min -11
_diffrn_reflns_limit_k_max 17
_diffrn_reflns_limit_k_min 0
_diffrn_reflns_limit_l_max 16
_diffrn_reflns_limit_l_min -16
_diffrn_reflns_number 7224
_diffrn_reflns_theta_full 25.01
_diffrn_reflns_theta_max 25.01
_diffrn_reflns_theta_min 2.51
_diffrn_standards_decay_% 2
_diffrn_standards_interval_time 180
_diffrn_standards_number 3
_exptl_absorpt_coefficient_mu 0.104
_exptl_absorpt_correction_type none
_exptl_crystal_colour colourless
_exptl_crystal_density_diffrn 1.305
_exptl_crystal_density_method 'not measured'
_exptl_crystal_description plate
_exptl_crystal_F_000 832
_exptl_crystal_size_max 0.29
_exptl_crystal_size_mid 0.20
_exptl_crystal_size_min 0.12
_refine_diff_density_max 0.571
_refine_diff_density_min -0.452
_refine_ls_extinction_method none
_refine_ls_goodness_of_fit_ref 1.028
_refine_ls_hydrogen_treatment constr
_refine_ls_matrix_type full
_refine_ls_number_parameters 268
_refine_ls_number_reflns 3601
_refine_ls_number_restraints 16
_refine_ls_restrained_S_all 1.094
_refine_ls_R_factor_all 0.1981
_refine_ls_R_factor_gt 0.0728
_refine_ls_shift/su_max 0.006
_refine_ls_shift/su_mean 0.000
_refine_ls_structure_factor_coef Fsqd
_refine_ls_weighting_details 'calc w=1/[\s^2^(Fo^2^)+(0.1036P)^2^+1.7521P] where P=(Fo^2^+2Fc^2^)/3'
_refine_ls_weighting_scheme calc
_refine_ls_wR_factor_gt 0.1849
_refine_ls_wR_factor_ref 0.2466
_reflns_number_gt 1507
_reflns_number_total 3601
_reflns_threshold_expression I>2\s(I)
_cod_data_source_file bt2230.cif
_cod_data_source_block I
_cod_original_sg_symbol_H-M 'P 21/c'
_cod_database_code 2212052
_cod_database_fobs_code 2212052

loop_
_symmetry_equiv_pos_as_xyz
'x, y, z'
'-x, y+1/2, -z+1/2'
'-x, -y, -z'
'x, -y-1/2, z-1/2'

loop_
_atom_site_type_symbol
_atom_site_label
_atom_site_fract_x
_atom_site_fract_y
_atom_site_fract_z
_atom_site_U_iso_or_equiv
_atom_site_adp_type
_atom_site_calc_flag
_atom_site_refinement_flags
_atom_site_occupancy
_atom_site_disorder_assembly
_atom_site_disorder_group
N N1 0.6345(4) 0.1990(3) 0.1016(3) 0.0612(13) Uani d . 1 . .
H H1 0.5872 0.1935 0.1447 0.073 Uiso calc R 1 . .
N N2 0.8094(4) 0.2767(3) 0.0573(3) 0.0527(12) Uani d . 1 . .
H H2 0.7579 0.2824 -0.0008 0.063 Uiso calc R 1 . .
N N3 0.7951(4) 0.2680(3) 0.2213(3) 0.0608(13) Uani d . 1 . .
H H3 0.7775 0.2302 0.2626 0.073 Uiso calc R 1 . .
C C1 0.7485(5) 0.2480(4) 0.1270(3) 0.0505(13) Uani d . 1 . .
C C2 0.8705(5) 0.3451(4) 0.2602(3) 0.0523(13) Uani d . 1 . .
C C3 0.8500(6) 0.4260(4) 0.2133(4) 0.0667(16) Uani d . 1 . .
H H3A 0.7889 0.4307 0.1522 0.080 Uiso calc R 1 . .
C C4 0.9197(8) 0.4998(5) 0.2564(5) 0.093(2) Uani d . 1 . .
H H4 0.9067 0.5545 0.2241 0.112 Uiso calc R 1 . .
C C5 1.0086(8) 0.4940(5) 0.3468(6) 0.100(2) Uani d . 1 . .
H H5 1.0554 0.5446 0.3758 0.120 Uiso calc R 1 . .
C C6 1.0283(7) 0.4141(6) 0.3941(5) 0.082(2) Uani d . 1 . .
H H6 1.0886 0.4103 0.4556 0.099 Uiso calc R 1 . .
C C7 0.9598(6) 0.3386(4) 0.3519(4) 0.0665(16) Uani d . 1 . .
H H7 0.9734 0.2840 0.3845 0.080 Uiso calc R 1 . .
C C8 0.9513(5) 0.2984(4) 0.0714(3) 0.0459(12) Uani d . 1 . .
C C9 0.9874(6) 0.3649(4) 0.0155(4) 0.0617(15) Uani d . 1 . .
H H9 0.9191 0.3964 -0.0283 0.074 Uiso calc R 1 . .
C C10 1.1248(7) 0.3856(5) 0.0238(5) 0.0807(19) Uani d . 1 . .
H H10 1.1491 0.4304 -0.0147 0.097 Uiso calc R 1 . .
C C11 1.2241(7) 0.3396(6) 0.0888(6) 0.089(2) Uani d . 1 . .
H H11 1.3165 0.3540 0.0954 0.106 Uiso calc R 1 . .
C C12 1.1902(6) 0.2735(5) 0.1436(5) 0.0777(19) Uani d . 1 . .
H H12 1.2595 0.2422 0.1868 0.093 Uiso calc R 1 . .
C C13 1.0526(6) 0.2514(4) 0.1363(4) 0.0611(15) Uani d . 1 . .
H H13 1.0294 0.2059 0.1744 0.073 Uiso calc R 1 . .
C C14 0.5813(5) 0.1541(4) 0.0107(4) 0.0547(14) Uani d . 1 . .
C C15 0.4427(6) 0.1611(4) -0.0314(4) 0.0700(17) Uani d . 1 . .
H H15 0.3866 0.1958 -0.0022 0.084 Uiso calc R 1 . .
C C16 0.3870(7) 0.1160(5) -0.1174(5) 0.095(2) Uani d . 1 . .
H H16 0.2929 0.1202 -0.1456 0.114 Uiso calc R 1 . .
C C17 0.4674(9) 0.0658(5) -0.1614(5) 0.096(2) Uani d . 1 . .
H H17 0.4289 0.0365 -0.2198 0.116 Uiso calc R 1 . .
C C18 0.6050(8) 0.0585(5) -0.1196(5) 0.084(2) Uani d . 1 . .
H H18 0.6604 0.0237 -0.1493 0.101 Uiso calc R 1 . .
C C19 0.6626(6) 0.1027(4) -0.0334(4) 0.0722(17) Uani d . 1 . .
H H19 0.7567 0.0977 -0.0053 0.087 Uiso calc R 1 . .
O O1 0.4898(4) 0.1658(3) 0.2411(3) 0.0703(12) Uani d . 1 . .
O O2 0.6793(4) 0.1837(3) 0.3602(2) 0.0600(11) Uani d . 1 . .
C C21 0.5603(6) 0.1571(4) 0.3251(4) 0.0514(13) Uani d . 1 A .
C C22 0.4950(6) 0.1014(4) 0.3951(4) 0.0728(18) Uani d D 1 . .
F F1A 0.5424(9) 0.1226(6) 0.4868(5) 0.0676(14) Uiso d PD 0.506(4) A 1
F F2A 0.4905(12) 0.0161(4) 0.3728(6) 0.0676(14) Uiso d PD 0.506(4) A 1
F F3A 0.3521(6) 0.1280(6) 0.3736(6) 0.0676(14) Uiso d PD 0.506(4) A 1
F F1B 0.5099(14) 0.1389(9) 0.4797(7) 0.082(3) Uiso d PD 0.314(10) A 2
F F2B 0.5660(15) 0.0222(7) 0.4078(10) 0.082(3) Uiso d PD 0.314(10) A 2
F F3B 0.3731(11) 0.0770(12) 0.3692(9) 0.082(3) Uiso d PD 0.314(10) A 2
F F1C 0.5788(18) 0.0854(17) 0.4815(10) 0.084(6) Uiso d PD 0.179(10) A 3
F F2C 0.429(3) 0.0325(13) 0.3542(13) 0.084(6) Uiso d PD 0.179(10) A 3
F F3C 0.3884(19) 0.1373(13) 0.4144(18) 0.084(6) Uiso d PD 0.179(10) A 3

loop_
_atom_site_aniso_label
_atom_site_aniso_U_11
_atom_site_aniso_U_22
_atom_site_aniso_U_33
_atom_site_aniso_U_12
_atom_site_aniso_U_13
_atom_site_aniso_U_23
N1 0.057(3) 0.093(3) 0.036(2) -0.020(3) 0.015(2) 0.000(2)
N2 0.048(3) 0.077(3) 0.032(2) -0.009(2) 0.0078(19) 0.008(2)
N3 0.066(3) 0.081(3) 0.037(2) -0.020(3) 0.016(2) 0.003(2)
C1 0.052(3) 0.066(3) 0.034(3) -0.005(3) 0.011(2) 0.005(2)
C2 0.048(3) 0.071(4) 0.040(3) -0.006(3) 0.015(2) -0.003(3)
C3 0.072(4) 0.074(4) 0.047(3) 0.009(3) 0.002(3) -0.004(3)
C4 0.121(6) 0.068(5) 0.076(5) 0.005(4) -0.007(4) -0.005(4)
C5 0.109(6) 0.083(5) 0.088(5) -0.015(4) -0.015(4) -0.020(4)
C6 0.076(4) 0.110(6) 0.049(3) -0.005(4) -0.009(3) -0.013(4)
C7 0.066(4) 0.086(4) 0.043(3) -0.004(3) 0.006(3) -0.001(3)
C8 0.053(3) 0.053(3) 0.034(3) -0.005(3) 0.016(2) -0.003(2)
C9 0.070(4) 0.069(4) 0.050(3) -0.002(3) 0.022(3) 0.004(3)
C10 0.080(5) 0.088(5) 0.088(5) -0.018(4) 0.047(4) 0.003(4)
C11 0.058(4) 0.117(6) 0.098(5) -0.012(4) 0.032(4) -0.022(5)
C12 0.056(4) 0.102(6) 0.071(4) 0.014(4) 0.009(3) -0.007(4)
C13 0.059(4) 0.069(4) 0.056(3) 0.007(3) 0.014(3) 0.006(3)
C14 0.055(3) 0.069(4) 0.040(3) -0.015(3) 0.010(2) -0.001(3)
C15 0.052(3) 0.096(5) 0.063(4) -0.012(3) 0.015(3) -0.018(3)
C16 0.066(4) 0.131(7) 0.080(5) -0.026(4) 0.005(4) -0.029(5)
C17 0.102(6) 0.117(6) 0.069(5) -0.027(5) 0.018(4) -0.036(4)
C18 0.104(6) 0.088(5) 0.065(4) 0.001(4) 0.030(4) -0.020(4)
C19 0.063(4) 0.086(5) 0.068(4) 0.006(3) 0.016(3) -0.005(4)
O1 0.053(2) 0.112(3) 0.045(2) -0.008(2) 0.0091(18) 0.003(2)
O2 0.052(2) 0.090(3) 0.038(2) -0.018(2) 0.0094(17) 0.0027(18)
C21 0.056(3) 0.067(4) 0.034(3) -0.003(3) 0.017(3) 0.003(3)
C22 0.074(4) 0.093(5) 0.050(3) -0.013(4) 0.012(3) -0.014(3)

loop_
_atom_type_symbol
_atom_type_description
_atom_type_scat_dispersion_real
_atom_type_scat_dispersion_imag
_atom_type_scat_source
C C 0.0033 0.0016 'International Tables Vol C Tables 4.2.6.8 and 6.1.1.4'
H H 0.0000 0.0000 'International Tables Vol C Tables 4.2.6.8 and 6.1.1.4'
N N 0.0061 0.0033 'International Tables Vol C Tables 4.2.6.8 and 6.1.1.4'
O O 0.0106 0.0060 'International Tables Vol C Tables 4.2.6.8 and 6.1.1.4'

loop_
_geom_angle_atom_site_label_1
_geom_angle_atom_site_label_2
_geom_angle_atom_site_label_3
_geom_angle
C1 N1 C14 127.4(4)
C1 N1 H1 116.3
C14 N1 H1 116.3
C1 N2 C8 125.7(4)
C1 N2 H2 117.2
C8 N2 H2 117.2
C1 N3 C2 126.5(4)
C1 N3 H3 116.8
C2 N3 H3 116.8
N1 C1 N3 117.5(4)
N1 C1 N2 119.2(4)
N3 C1 N2 123.3(5)
C3 C2 C7 120.0(5)
C3 C2 N3 121.9(5)
C7 C2 N3 117.9(5)
C4 C3 C2 119.7(5)
C4 C3 H3A 120.1
C2 C3 H3A 120.1
C3 C4 C5 120.7(7)
C3 C4 H4 119.7
C5 C4 H4 119.7
C6 C5 C4 119.8(7)
C6 C5 H5 120.1
C4 C5 H5 120.1
C5 C6 C7 120.6(6)
C5 C6 H6 119.7
C7 C6 H6 119.7
C6 C7 C2 119.1(6)
C6 C7 H7 120.4
C2 C7 H7 120.4
C9 C8 C13 119.8(5)
C9 C8 N2 118.6(5)
C13 C8 N2 121.5(5)
C8 C9 C10 120.5(6)
C8 C9 H9 119.8
C10 C9 H9 119.8
C11 C10 C9 119.3(6)
C11 C10 H10 120.3
C9 C10 H10 120.3
C12 C11 C10 120.8(6)
C12 C11 H11 119.6
C10 C11 H11 119.6
C11 C12 C13 120.8(6)
C11 C12 H12 119.6
C13 C12 H12 119.6
C8 C13 C12 118.7(6)
C8 C13 H13 120.7
C12 C13 H13 120.7
C15 C14 C19 119.5(5)
C15 C14 N1 117.9(5)
C19 C14 N1 122.5(5)
C14 C15 C16 119.5(6)
C14 C15 H15 120.3
C16 C15 H15 120.3
C17 C16 C15 121.0(7)
C17 C16 H16 119.5
C15 C16 H16 119.5
C16 C17 C18 119.6(7)
C16 C17 H17 120.2
C18 C17 H17 120.2
C17 C18 C19 120.3(6)
C17 C18 H18 119.9
C19 C18 H18 119.9
C14 C19 C18 120.1(6)
C14 C19 H19 120.0
C18 C19 H19 120.0
O1 C21 O2 128.5(5)
O1 C21 C22 116.1(5)
O2 C21 C22 115.3(4)
F3B C22 F3C 51.5(11)
F3B C22 F2C 43.0(11)
F3C C22 F2C 93.9(14)
F3B C22 F1B 106.6(10)
F3C C22 F1B 62.4(13)
F2C C22 F1B 134.0(12)
F3B C22 F1A 117.3(8)
F3C C22 F1A 78.9(12)
F2C C22 F1A 131.7(10)
F1B C22 F1A 17.6(8)
F3B C22 F2A 70.6(8)
F3C C22 F2A 118.5(11)
F2C C22 F2A 29.2(12)
F1B C22 F2A 129.2(8)
F1A C22 F2A 117.2(6)
F3B C22 F1C 125.2(11)
F3C C22 F1C 104.6(13)
F2C C22 F1C 114.3(14)
F1B C22 F1C 47.4(12)
F1A C22 F1C 29.9(11)
F2A C22 F1C 91.3(11)
F3B C22 F2B 103.0(9)
F3C C22 F2B 140.0(11)
F2C C22 F2B 63.8(13)
F1B C22 F2B 108.3(9)
F1A C22 F2B 91.7(7)
F2A C22 F2B 34.7(5)
F1C C22 F2B 62.1(12)
F3B C22 F3A 33.5(7)
F3C C22 F3A 25.3(11)
F2C C22 F3A 75.6(13)
F1B C22 F3A 87.8(8)
F1A C22 F3A 104.1(6)
F2A C22 F3A 104.0(6)
F1C C22 F3A 128.1(11)
F2B C22 F3A 136.1(7)
F3B C22 C21 120.3(7)
F3C C22 C21 114.2(9)
F2C C22 C21 113.2(9)
F1B C22 C21 112.5(7)
F1A C22 C21 113.2(6)
F2A C22 C21 111.3(5)
F1C C22 C21 114.5(8)
F2B C22 C21 105.2(6)
F3A C22 C21 105.4(5)

loop_
_geom_bond_atom_site_label_1
_geom_bond_atom_site_label_2
_geom_bond_distance
N1 C1 1.329(6)
N1 C14 1.430(6)
N1 H1 0.8600
N2 C1 1.346(6)
N2 C8 1.420(6)
N2 H2 0.8600
N3 C1 1.334(6)
N3 C2 1.411(6)
N3 H3 0.8600
C2 C3 1.370(8)
C2 C7 1.386(7)
C3 C4 1.365(8)
C3 H3A 0.9300
C4 C5 1.370(9)
C4 H4 0.9300
C5 C6 1.358(10)
C5 H5 0.9300
C6 C7 1.377(8)
C6 H6 0.9300
C7 H7 0.9300
C8 C9 1.371(7)
C8 C13 1.381(7)
C9 C10 1.383(8)
C9 H9 0.9300
C10 C11 1.362(9)
C10 H10 0.9300
C11 C12 1.348(9)
C11 H11 0.9300
C12 C13 1.393(8)
C12 H12 0.9300
C13 H13 0.9300
C14 C15 1.372(7)
C14 C19 1.372(8)
C15 C16 1.382(8)
C15 H15 0.9300
C16 C17 1.354(9)
C16 H16 0.9300
C17 C18 1.362(9)
C17 H17 0.9300
C18 C19 1.381(8)
C18 H18 0.9300
C19 H19 0.9300
O1 C21 1.231(6)
O2 C21 1.237(6)
C21 C22 1.552(8)
C22 F3B 1.239(8)
C22 F3C 1.279(10)
C22 F2C 1.281(10)
C22 F1B 1.295(9)
C22 F1A 1.306(8)
C22 F2A 1.310(7)
C22 F1C 1.323(10)
C22 F2B 1.368(9)
C22 F3A 1.442(7)

loop_
_geom_hbond_atom_site_label_D
_geom_hbond_atom_site_label_H
_geom_hbond_atom_site_label_A
_geom_hbond_site_symmetry_A
_geom_hbond_distance_DH
_geom_hbond_distance_HA
_geom_hbond_distance_DA
_geom_hbond_angle_DHA
N1 H1 O1 . 0.86 1.90 2.756(5) 172.6
N2 H2 O2 4_565 0.86 1.99 2.833(5) 164.8
N3 H3 O2 . 0.86 2.00 2.806(5) 155.6
